data_7022213
loop_
_publ_author_name
'Cui, Lin'
'Luan, Xin-Jun'
'Zhang, Cui-Ping'
'Kang, Yi-Fan'
'Zhang, Wen-Tao'
'Wang, Yao-Yu'
'Shi, Qi-Zhen'

_publ_section_title
;
 Four 3D &quot;brick-wall&quot;-like metal-organic frameworks with a
 flexible ligand of (S,S,R,R)-1,2,3,4-cyclopentanetetracarboxylic acid:
 crystal structures, luminescent and magnetic properties.
;
_journal_issue 5
_journal_name_full 'Dalton transactions (Cambridge, England : 2003)'
_journal_page_first 1637
_journal_page_last 1644
_journal_paper_doi 10.1039/c2dt32022c
_journal_volume 42
_journal_year 2013
_chemical_formula_sum 'C42 H36 Cd4 N4 O23'
_chemical_formula_weight 1414.35
_chemical_name_systematic
;
?
;
_space_group_IT_number 15
_symmetry_cell_setting monoclinic
_symmetry_space_group_name_Hall '-C 2yc'
_symmetry_space_group_name_H-M 'C 1 2/c 1'
_atom_sites_solution_hydrogens geom
_atom_sites_solution_primary direct
_atom_sites_solution_secondary difmap
_audit_creation_method SHELXL-97
_cell_angle_alpha 90.00
_cell_angle_beta 107.468(2)
_cell_angle_gamma 90.00
_cell_formula_units_Z 4
_cell_length_a 30.306(3)
_cell_length_b 14.6161(14)
_cell_length_c 12.0026(11)
_cell_measurement_reflns_used 1818
_cell_measurement_temperature 296(2)
_cell_measurement_theta_max 22.295
_cell_measurement_theta_min 2.521
_cell_volume 5071.4(8)
_computing_cell_refinement 'Bruker SMART'
_computing_data_collection 'Bruker SMART'
_computing_data_reduction 'Bruker SMART'
_computing_molecular_graphics 'Bruker SHELXTL'
_computing_publication_material 'Bruker SHELXTL'
_computing_structure_refinement 'SHELXL-97 (Sheldrick, 1997)'
_computing_structure_solution 'SHELXS-97 (Sheldrick, 1990)'
_diffrn_ambient_temperature 296(2)
_diffrn_measured_fraction_theta_full 1.000
_diffrn_measured_fraction_theta_max 1.000
_diffrn_measurement_device_type 'Bruck 1000 CCD area detector'
_diffrn_measurement_method '\w scans'
_diffrn_radiation_monochromator graphite
_diffrn_radiation_source 'fine-focus sealed tube'
_diffrn_radiation_type MoK\\a
_diffrn_radiation_wavelength 0.71073
_diffrn_reflns_av_R_equivalents 0.0560
_diffrn_reflns_av_sigmaI/netI 0.0662
_diffrn_reflns_limit_h_max 22
_diffrn_reflns_limit_h_min -36
_diffrn_reflns_limit_k_max 17
_diffrn_reflns_limit_k_min -15
_diffrn_reflns_limit_l_max 14
_diffrn_reflns_limit_l_min -11
_diffrn_reflns_number 12740
_diffrn_reflns_theta_full 25.10
_diffrn_reflns_theta_max 25.10
_diffrn_reflns_theta_min 1.41
_exptl_absorpt_coefficient_mu 1.739
_exptl_absorpt_correction_T_max 0.7009
_exptl_absorpt_correction_T_min 0.6235
_exptl_absorpt_correction_type multi-scan
_exptl_absorpt_process_details sadabs
_exptl_crystal_colour colourless
_exptl_crystal_density_diffrn 1.852
_exptl_crystal_density_method 'not measured'
_exptl_crystal_description block
_exptl_crystal_F_000 2768
_exptl_crystal_size_max 0.30
_exptl_crystal_size_mid 0.27
_exptl_crystal_size_min 0.22
_refine_diff_density_max 0.590
_refine_diff_density_min -0.609
_refine_diff_density_rms 0.123
_refine_ls_extinction_coef 0.000060(13)
_refine_ls_extinction_expression Fc\^*\^=kFc[1+0.001xFc\^2\^\\l\^3\^/sin(2\\q)]\^-1/4\^
_refine_ls_extinction_method SHELXL
_refine_ls_goodness_of_fit_ref 1.051
_refine_ls_hydrogen_treatment constr
_refine_ls_matrix_type full
_refine_ls_number_parameters 331
_refine_ls_number_reflns 4520
_refine_ls_number_restraints 0
_refine_ls_restrained_S_all 1.051
_refine_ls_R_factor_all 0.0600
_refine_ls_R_factor_gt 0.0411
_refine_ls_shift/su_max 0.001
_refine_ls_shift/su_mean 0.000
_refine_ls_structure_factor_coef Fsqd
_refine_ls_weighting_details 'calc w=1/[\\s\^2\^(Fo\^2\^)+(0.0245P)\^2\^+9.6362P] where P=(Fo\^2\^+2Fc\^2\^)/3'
_refine_ls_weighting_scheme calc
_refine_ls_wR_factor_gt 0.0769
_refine_ls_wR_factor_ref 0.0847
_reflns_number_gt 3468
_reflns_number_total 4520
_reflns_threshold_expression >2sigma(I)
_cod_data_source_file c2dt32022c.txt
_cod_data_source_block 3
_cod_original_sg_symbol_H-M C2/c
_cod_database_code 7022213

loop_
_symmetry_equiv_pos_as_xyz
'x, y, z'
'-x, y, -z+1/2'
'x+1/2, y+1/2, z'
'-x+1/2, y+1/2, -z+1/2'
'-x, -y, -z'
'x, -y, z-1/2'
'-x+1/2, -y+1/2, -z'
'x+1/2, -y+1/2, z-1/2'

loop_
_atom_site_label
_atom_site_type_symbol
_atom_site_fract_x
_atom_site_fract_y
_atom_site_fract_z
_atom_site_U_iso_or_equiv
_atom_site_adp_type
_atom_site_occupancy
_atom_site_symmetry_multiplicity
_atom_site_calc_flag
_atom_site_refinement_flags
Cd1 Cd 0.215882(15) 0.04140(3) 0.93133(3) 0.02225(13) Uani 1 1 d .
Cd2 Cd 0.176610(15) 0.33727(3) 0.82755(3) 0.02609(13) Uani 1 1 d .
C1 C 0.2823(2) 0.1905(4) 0.6338(4) 0.0241(13) Uani 1 1 d .
H1 H 0.2854 0.2383 0.5794 0.029 Uiso 1 1 calc R
C2 C 0.2570(2) 0.2348(3) 0.7126(5) 0.0236(13) Uani 1 1 d .
H2 H 0.2320 0.2736 0.6653 0.028 Uiso 1 1 calc R
C3 C 0.29653(19) 0.2961(4) 0.7879(4) 0.0219(13) Uani 1 1 d .
H3 H 0.3021 0.3409 0.7330 0.026 Uiso 1 1 calc R
C4 C 0.33956(19) 0.2337(4) 0.8190(5) 0.0231(13) Uani 1 1 d .
H4 H 0.3668 0.2717 0.8252 0.028 Uiso 1 1 calc R
C5 C 0.3321(2) 0.1696(4) 0.7119(5) 0.0272(14) Uani 1 1 d .
H5A H 0.3545 0.1825 0.6707 0.033 Uiso 1 1 calc R
H5B H 0.3351 0.1060 0.7360 0.033 Uiso 1 1 calc R
C6 C 0.2572(2) 0.1118(4) 0.5586(5) 0.0263(14) Uani 1 1 d .
C7 C 0.2374(2) 0.1661(4) 0.7806(5) 0.0248(13) Uani 1 1 d .
C8 C 0.2914(2) 0.3527(4) 0.8888(5) 0.0240(13) Uani 1 1 d .
C9 C 0.3477(2) 0.1803(4) 0.9329(5) 0.0283(14) Uani 1 1 d .
C10 C 0.1332(2) 0.0079(4) 0.6918(5) 0.0348(16) Uani 1 1 d .
H10 H 0.1509 0.0477 0.6625 0.042 Uiso 1 1 calc R
C11 C 0.0925(2) -0.0256(4) 0.6169(5) 0.0407(17) Uani 1 1 d .
H11 H 0.0835 -0.0073 0.5391 0.049 Uiso 1 1 calc R
C12 C 0.0653(2) -0.0848(4) 0.6541(6) 0.0380(16) Uani 1 1 d .
C13 C 0.0811(2) -0.1083(5) 0.7723(6) 0.0449(18) Uani 1 1 d .
H13 H 0.0640 -0.1480 0.8037 0.054 Uiso 1 1 calc R
C14 C 0.1223(2) -0.0723(4) 0.8425(6) 0.0385(16) Uani 1 1 d .
H14 H 0.1325 -0.0895 0.9206 0.046 Uiso 1 1 calc R
C15 C 0.0273(3) -0.1873(8) 0.4873(8) 0.111(4) Uani 1 1 d .
H15A H 0.0470 -0.2378 0.5248 0.133 Uiso 1 1 calc R
H15B H 0.0426 -0.1553 0.4384 0.133 Uiso 1 1 calc R
C16 C 0.0214(2) -0.1249(5) 0.5765(6) 0.055(2) Uani 1 1 d .
H16A H 0.0060 -0.1575 0.6247 0.066 Uiso 1 1 calc R
H16B H 0.0012 -0.0753 0.5382 0.066 Uiso 1 1 calc R
C17 C 0.0889(3) 0.2111(5) 0.7465(7) 0.058(2) Uani 1 1 d .
H17 H 0.1068 0.1779 0.8100 0.070 Uiso 1 1 calc R
C18 C 0.0459(3) 0.1760(6) 0.6844(8) 0.077(3) Uani 1 1 d .
H18 H 0.0354 0.1210 0.7062 0.093 Uiso 1 1 calc R
C19 C 0.0188(3) 0.2250(7) 0.5889(9) 0.077(3) Uani 1 1 d .
C20 C 0.0349(4) 0.3052(8) 0.5643(9) 0.119(4) Uani 1 1 d .
H20 H 0.0170 0.3411 0.5034 0.143 Uiso 1 1 calc R
C21 C 0.0789(3) 0.3352(6) 0.6309(8) 0.103(4) Uani 1 1 d .
H21 H 0.0898 0.3904 0.6109 0.123 Uiso 1 1 calc R
O1 O 0.28042(16) 0.0568(3) 0.5159(4) 0.0410(12) Uani 1 1 d .
O2 O 0.21476(15) 0.1037(3) 0.5351(3) 0.0375(11) Uani 1 1 d .
O3 O 0.25468(14) 0.0874(3) 0.8022(3) 0.0303(10) Uani 1 1 d .
O4 O 0.20295(14) 0.1893(2) 0.8135(3) 0.0310(10) Uani 1 1 d .
O5 O 0.25168(14) 0.3696(3) 0.9004(3) 0.0311(10) Uani 1 1 d .
O6 O 0.32653(14) 0.3884(3) 0.9571(3) 0.0343(10) Uani 1 1 d .
O7 O 0.32036(15) 0.1954(3) 0.9907(3) 0.0385(11) Uani 1 1 d .
O8 O 0.38096(17) 0.1266(3) 0.9615(4) 0.0590(15) Uani 1 1 d .
O9 O 0.13602(16) 0.4695(3) 0.8679(3) 0.0419(12) Uani 1 1 d .
O10 O 0.0630(2) 0.4239(4) 0.1780(5) 0.090(2) Uani 1 1 d .
O11 O 0.0000 0.6921(7) 0.7500 0.125(4) Uani 1 2 d S
N1 N 0.14804(17) -0.0145(3) 0.8039(4) 0.0275(12) Uani 1 1 d .
N2 N 0.1056(2) 0.2891(4) 0.7204(5) 0.0469(15) Uani 1 1 d .
O12 O 0.18210(18) 0.4332(3) 0.6715(4) 0.0530(13) Uani 1 1 d .

loop_
_atom_site_aniso_label
_atom_site_aniso_U_11
_atom_site_aniso_U_22
_atom_site_aniso_U_33
_atom_site_aniso_U_23
_atom_site_aniso_U_13
_atom_site_aniso_U_12
Cd1 0.0263(2) 0.0190(2) 0.0197(2) -0.00169(17) 0.00422(19) -0.00200(19)
Cd2 0.0264(3) 0.0276(2) 0.0219(2) -0.00038(18) 0.00373(19) -0.0022(2)
C1 0.036(4) 0.020(3) 0.018(3) -0.001(2) 0.011(3) -0.004(3)
C2 0.031(3) 0.018(3) 0.021(3) 0.000(2) 0.007(3) -0.003(3)
C3 0.032(3) 0.022(3) 0.011(3) -0.002(2) 0.006(3) -0.006(3)
C4 0.024(3) 0.023(3) 0.024(3) -0.006(2) 0.010(3) -0.006(3)
C5 0.033(4) 0.021(3) 0.028(3) -0.005(2) 0.010(3) 0.000(3)
C6 0.038(4) 0.024(3) 0.018(3) 0.007(2) 0.011(3) -0.005(3)
C7 0.026(3) 0.031(3) 0.014(3) -0.008(3) 0.002(3) -0.008(3)
C8 0.026(3) 0.021(3) 0.025(3) -0.001(2) 0.009(3) -0.006(3)
C9 0.027(3) 0.036(4) 0.018(3) -0.004(3) 0.001(3) -0.003(3)
C10 0.033(4) 0.031(3) 0.039(4) -0.002(3) 0.010(3) -0.006(3)
C11 0.038(4) 0.050(4) 0.028(4) 0.000(3) 0.001(3) -0.007(3)
C12 0.027(4) 0.040(4) 0.041(4) -0.016(3) 0.002(3) 0.000(3)
C13 0.028(4) 0.050(4) 0.057(5) -0.011(4) 0.014(4) -0.010(3)
C14 0.033(4) 0.049(4) 0.034(4) -0.001(3) 0.010(3) -0.003(3)
C15 0.037(5) 0.171(11) 0.110(8) -0.092(8) 0.000(5) -0.020(6)
C16 0.031(4) 0.069(5) 0.057(5) -0.018(4) 0.000(4) -0.012(4)
C17 0.045(5) 0.052(5) 0.074(6) -0.010(4) 0.013(4) -0.012(4)
C18 0.053(6) 0.070(6) 0.107(7) -0.040(6) 0.023(6) -0.024(5)
C19 0.038(5) 0.077(7) 0.092(7) -0.041(6) -0.014(5) 0.003(5)
C20 0.090(9) 0.106(9) 0.107(8) -0.005(7) -0.050(7) -0.017(7)
C21 0.085(7) 0.080(7) 0.095(7) 0.010(6) -0.047(6) -0.022(6)
O1 0.056(3) 0.032(2) 0.043(3) -0.015(2) 0.026(2) -0.008(2)
O2 0.042(3) 0.028(2) 0.037(3) -0.0088(19) 0.003(2) -0.006(2)
O3 0.036(3) 0.024(2) 0.032(2) 0.0072(18) 0.010(2) 0.0015(19)
O4 0.036(3) 0.024(2) 0.036(2) -0.0006(18) 0.016(2) -0.003(2)
O5 0.026(2) 0.035(2) 0.030(2) -0.0116(19) 0.005(2) -0.004(2)
O6 0.030(3) 0.038(2) 0.032(2) -0.0159(19) 0.006(2) -0.009(2)
O7 0.047(3) 0.044(3) 0.028(2) 0.009(2) 0.017(2) 0.011(2)
O8 0.052(3) 0.080(4) 0.055(3) 0.036(3) 0.031(3) 0.039(3)
O9 0.057(3) 0.032(2) 0.039(3) 0.003(2) 0.018(2) 0.006(2)
O10 0.062(4) 0.116(5) 0.093(5) -0.008(4) 0.025(4) 0.012(4)
O11 0.176(12) 0.102(8) 0.121(8) 0.000 0.081(8) 0.000
N1 0.028(3) 0.031(3) 0.023(3) -0.006(2) 0.007(2) -0.007(2)
N2 0.044(4) 0.034(3) 0.047(4) -0.006(3) -0.011(3) -0.005(3)
O12 0.075(4) 0.045(3) 0.046(3) 0.013(2) 0.029(3) 0.007(3)

loop_
_atom_type_symbol
_atom_type_description
_atom_type_scat_dispersion_real
_atom_type_scat_dispersion_imag
_atom_type_scat_source
C C 0.0033 0.0016 'International Tables Vol C Tables 4.2.6.8 and 6.1.1.4'
H H 0.0000 0.0000 'International Tables Vol C Tables 4.2.6.8 and 6.1.1.4'
N N 0.0061 0.0033 'International Tables Vol C Tables 4.2.6.8 and 6.1.1.4'
O O 0.0106 0.0060 'International Tables Vol C Tables 4.2.6.8 and 6.1.1.4'
Cd Cd -0.8075 1.2024 'International Tables Vol C Tables 4.2.6.8 and 6.1.1.4'

loop_
_geom_angle_atom_site_label_1
_geom_angle_atom_site_label_2
_geom_angle_atom_site_label_3
_geom_angle
_geom_angle_site_symmetry_1
_geom_angle_site_symmetry_3
O3 Cd1 N1 100.96(15) . .
O3 Cd1 O6 136.94(14) . 7_557
N1 Cd1 O6 90.07(15) . 7_557
O3 Cd1 O5 104.42(14) . 7_557
N1 Cd1 O5 145.25(15) . 7_557
O6 Cd1 O5 55.21(13) 7_557 7_557
O3 Cd1 O1 86.75(14) . 6_556
N1 Cd1 O1 121.34(16) . 6_556
O6 Cd1 O1 122.48(14) 7_557 6_556
O5 Cd1 O1 83.69(14) 7_557 6_556
O3 Cd1 O2 132.61(14) . 6_556
N1 Cd1 O2 83.44(15) . 6_556
O6 Cd1 O2 89.70(14) 7_557 6_556
O5 Cd1 O2 96.18(14) 7_557 6_556
O1 Cd1 O2 53.34(14) 6_556 6_556
O3 Cd1 O4 53.47(13) . .
N1 Cd1 O4 88.54(15) . .
O6 Cd1 O4 85.80(13) 7_557 .
O5 Cd1 O4 87.83(13) 7_557 .
O1 Cd1 O4 135.58(14) 6_556 .
O2 Cd1 O4 170.81(14) 6_556 .
O3 Cd1 C8 123.09(15) . 7_557
N1 Cd1 C8 117.30(17) . 7_557
O6 Cd1 C8 27.28(15) 7_557 7_557
O5 Cd1 C8 27.95(15) 7_557 7_557
O1 Cd1 C8 104.79(16) 6_556 7_557
O2 Cd1 C8 94.12(15) 6_556 7_557
O4 Cd1 C8 85.54(14) . 7_557
O7 Cd2 O5 85.62(15) 7_557 .
O7 Cd2 N2 104.16(19) 7_557 .
O5 Cd2 N2 166.74(17) . .
O7 Cd2 O4 87.54(14) 7_557 .
O5 Cd2 O4 83.87(14) . .
N2 Cd2 O4 87.59(17) . .
O7 Cd2 O12 155.64(16) 7_557 .
O5 Cd2 O12 83.10(16) . .
N2 Cd2 O12 90.87(19) . .
O4 Cd2 O12 112.51(14) . .
O7 Cd2 O9 81.24(14) 7_557 .
O5 Cd2 O9 105.85(15) . .
N2 Cd2 O9 84.75(17) . .
O4 Cd2 O9 164.43(14) . .
O12 Cd2 O9 81.19(14) . .
C6 C1 C2 115.7(5) . .
C6 C1 C5 115.7(5) . .
C2 C1 C5 106.7(4) . .
C6 C1 H1 105.9 . .
C2 C1 H1 105.9 . .
C5 C1 H1 105.9 . .
C7 C2 C1 113.7(4) . .
C7 C2 C3 115.2(4) . .
C1 C2 C3 99.3(4) . .
C7 C2 H2 109.4 . .
C1 C2 H2 109.4 . .
C3 C2 H2 109.4 . .
C8 C3 C4 114.4(4) . .
C8 C3 C2 122.4(5) . .
C4 C3 C2 104.4(4) . .
C8 C3 H3 104.7 . .
C4 C3 H3 104.7 . .
C2 C3 H3 104.7 . .
C9 C4 C3 114.6(5) . .
C9 C4 C5 112.1(4) . .
C3 C4 C5 104.8(4) . .
C9 C4 H4 108.4 . .
C3 C4 H4 108.4 . .
C5 C4 H4 108.4 . .
C1 C5 C4 104.8(4) . .
C1 C5 H5A 110.8 . .
C4 C5 H5A 110.8 . .
C1 C5 H5B 110.8 . .
C4 C5 H5B 110.8 . .
H5A C5 H5B 108.9 . .
O2 C6 O1 120.7(5) . .
O2 C6 C1 120.6(5) . .
O1 C6 C1 118.6(5) . .
O3 C7 O4 120.8(5) . .
O3 C7 C2 120.5(5) . .
O4 C7 C2 118.8(5) . .
O6 C8 O5 119.7(5) . .
O6 C8 C3 118.8(5) . .
O5 C8 C3 121.4(5) . .
O6 C8 Cd1 59.8(3) . 7_557
O5 C8 Cd1 60.0(3) . 7_557
C3 C8 Cd1 178.1(4) . 7_557
O8 C9 O7 125.2(6) . .
O8 C9 C4 118.0(6) . .
O7 C9 C4 116.7(5) . .
N1 C10 C11 122.6(6) . .
N1 C10 H10 118.7 . .
C11 C10 H10 118.7 . .
C12 C11 C10 121.6(6) . .
C12 C11 H11 119.2 . .
C10 C11 H11 119.2 . .
C11 C12 C13 115.6(6) . .
C11 C12 C16 124.0(6) . .
C13 C12 C16 120.4(6) . .
C14 C13 C12 119.8(6) . .
C14 C13 H13 120.1 . .
C12 C13 H13 120.1 . .
N1 C14 C13 123.3(6) . .
N1 C14 H14 118.4 . .
C13 C14 H14 118.4 . .
C16 C15 C19 111.9(7) . 5_556
C16 C15 H15A 109.2 . .
C19 C15 H15A 109.2 5_556 .
C16 C15 H15B 109.2 . .
C19 C15 H15B 109.2 5_556 .
H15A C15 H15B 107.9 . .
C15 C16 C12 114.8(6) . .
C15 C16 H16A 108.6 . .
C12 C16 H16A 108.6 . .
C15 C16 H16B 108.6 . .
C12 C16 H16B 108.6 . .
H16A C16 H16B 107.5 . .
N2 C17 C18 123.7(8) . .
N2 C17 H17 118.1 . .
C18 C17 H17 118.1 . .
C17 C18 C19 118.6(8) . .
C17 C18 H18 120.7 . .
C19 C18 H18 120.7 . .
C20 C19 C18 117.9(8) . .
C20 C19 C15 121.0(10) . 5_556
C18 C19 C15 121.1(10) . 5_556
C19 C20 C21 119.8(10) . .
C19 C20 H20 120.1 . .
C21 C20 H20 120.1 . .
N2 C21 C20 123.4(9) . .
N2 C21 H21 118.3 . .
C20 C21 H21 118.3 . .
C6 O1 Cd1 94.0(4) . 6
C6 O2 Cd1 91.5(4) . 6
C7 O3 Cd1 98.1(4) . .
C7 O4 Cd2 127.1(4) . .
C7 O4 Cd1 86.7(3) . .
Cd2 O4 Cd1 138.29(17) . .
C8 O5 Cd2 143.3(4) . .
C8 O5 Cd1 92.0(3) . 7_557
Cd2 O5 Cd1 124.56(17) . 7_557
C8 O6 Cd1 92.9(3) . 7_557
C9 O7 Cd2 132.2(4) . 7_557
C14 N1 C10 117.2(5) . .
C14 N1 Cd1 119.6(4) . .
C10 N1 Cd1 123.2(4) . .
C21 N2 C17 116.6(7) . .
C21 N2 Cd2 123.4(6) . .
C17 N2 Cd2 120.0(5) . .

loop_
_geom_bond_atom_site_label_1
_geom_bond_atom_site_label_2
_geom_bond_distance
_geom_bond_site_symmetry_2
Cd1 O3 2.309(4) .
Cd1 N1 2.312(5) .
Cd1 O6 2.352(4) 7_557
Cd1 O5 2.356(4) 7_557
Cd1 O1 2.393(4) 6_556
Cd1 O2 2.465(4) 6_556
Cd1 O4 2.549(4) .
Cd1 C8 2.718(6) 7_557
Cd2 O7 2.208(4) 7_557
Cd2 O5 2.229(4) .
Cd2 N2 2.263(5) .
Cd2 O4 2.328(4) .
Cd2 O12 2.386(4) .
Cd2 O9 2.417(4) .
C1 C6 1.518(7) .
C1 C2 1.529(7) .
C1 C5 1.549(8) .
C1 H1 0.9800 .
C2 C7 1.524(7) .
C2 C3 1.550(7) .
C2 H2 0.9800 .
C3 C8 1.513(7) .
C3 C4 1.542(7) .
C3 H3 0.9800 .
C4 C9 1.529(8) .
C4 C5 1.551(7) .
C4 H4 0.9800 .
C5 H5A 0.9700 .
C5 H5B 0.9700 .
C6 O2 1.238(7) .
C6 O1 1.272(7) .
C7 O3 1.258(6) .
C7 O4 1.267(7) .
C8 O6 1.247(6) .
C8 O5 1.275(6) .
C8 Cd1 2.718(6) 7_557
C9 O8 1.242(7) .
C9 O7 1.250(7) .
C10 N1 1.326(7) .
C10 C11 1.380(8) .
C10 H10 0.9300 .
C11 C12 1.361(8) .
C11 H11 0.9300 .
C12 C13 1.397(9) .
C12 C16 1.495(8) .
C13 C14 1.384(8) .
C13 H13 0.9300 .
C14 N1 1.323(7) .
C14 H14 0.9300 .
C15 C16 1.458(10) .
C15 C19 1.524(10) 5_556
C15 H15A 0.9700 .
C15 H15B 0.9700 .
C16 H16A 0.9700 .
C16 H16B 0.9700 .
C17 N2 1.322(8) .
C17 C18 1.391(10) .
C17 H17 0.9300 .
C18 C19 1.391(12) .
C18 H18 0.9300 .
C19 C20 1.337(13) .
C19 C15 1.524(10) 5_556
C20 C21 1.403(12) .
C20 H20 0.9300 .
C21 N2 1.320(9) .
C21 H21 0.9300 .
O1 Cd1 2.393(4) 6
O2 Cd1 2.465(4) 6
O5 Cd1 2.356(4) 7_557
O6 Cd1 2.352(4) 7_557
O7 Cd2 2.208(4) 7_557

loop_
_geom_torsion_atom_site_label_1
_geom_torsion_atom_site_label_2
_geom_torsion_atom_site_label_3
_geom_torsion_atom_site_label_4
_geom_torsion
_geom_torsion_site_symmetry_1
_geom_torsion_site_symmetry_4
C6 C1 C2 C7 47.1(6) . .
C5 C1 C2 C7 -83.2(5) . .
C6 C1 C2 C3 170.0(4) . .
C5 C1 C2 C3 39.6(5) . .
C7 C2 C3 C8 -54.2(7) . .
C1 C2 C3 C8 -176.0(5) . .
C7 C2 C3 C4 77.7(6) . .
C1 C2 C3 C4 -44.1(5) . .
C8 C3 C4 C9 45.5(6) . .
C2 C3 C4 C9 -90.8(5) . .
C8 C3 C4 C5 168.8(4) . .
C2 C3 C4 C5 32.5(5) . .
C6 C1 C5 C4 -151.0(5) . .
C2 C1 C5 C4 -20.6(6) . .
C9 C4 C5 C1 117.4(5) . .
C3 C4 C5 C1 -7.4(6) . .
C2 C1 C6 O2 21.8(7) . .
C5 C1 C6 O2 147.7(5) . .
C2 C1 C6 O1 -161.4(5) . .
C5 C1 C6 O1 -35.4(7) . .
C1 C2 C7 O3 24.4(7) . .
C3 C2 C7 O3 -89.3(6) . .
C1 C2 C7 O4 -154.7(5) . .
C3 C2 C7 O4 91.6(6) . .
C4 C3 C8 O6 40.8(7) . .
C2 C3 C8 O6 168.5(5) . .
C4 C3 C8 O5 -144.0(5) . .
C2 C3 C8 O5 -16.3(8) . .
C4 C3 C8 Cd1 81(13) . 7_557
C2 C3 C8 Cd1 -151(13) . 7_557
C3 C4 C9 O8 177.9(5) . .
C5 C4 C9 O8 58.7(7) . .
C3 C4 C9 O7 -3.0(7) . .
C5 C4 C9 O7 -122.3(6) . .
N1 C10 C11 C12 -0.7(10) . .
C10 C11 C12 C13 0.5(10) . .
C10 C11 C12 C16 -178.6(6) . .
C11 C12 C13 C14 -0.6(10) . .
C16 C12 C13 C14 178.5(6) . .
C12 C13 C14 N1 1.0(10) . .
C19 C15 C16 C12 -179.6(8) 5_556 .
C11 C12 C16 C15 66.6(11) . .
C13 C12 C16 C15 -112.4(9) . .
N2 C17 C18 C19 0.3(13) . .
C17 C18 C19 C20 -2.4(14) . .
C17 C18 C19 C15 176.2(7) . 5_556
C18 C19 C20 C21 3.1(16) . .
C15 C19 C20 C21 -175.5(9) 5_556 .
C19 C20 C21 N2 -1.8(18) . .
O2 C6 O1 Cd1 -7.2(6) . 6
C1 C6 O1 Cd1 176.0(4) . 6
O1 C6 O2 Cd1 6.9(6) . 6
C1 C6 O2 Cd1 -176.3(4) . 6
O4 C7 O3 Cd1 -10.9(6) . .
C2 C7 O3 Cd1 170.0(4) . .
N1 Cd1 O3 C7 85.7(3) . .
O6 Cd1 O3 C7 -16.4(4) 7_557 .
O5 Cd1 O3 C7 -70.4(3) 7_557 .
O1 Cd1 O3 C7 -153.0(3) 6_556 .
O2 Cd1 O3 C7 176.8(3) 6_556 .
O4 Cd1 O3 C7 5.8(3) . .
C8 Cd1 O3 C7 -47.5(4) 7_557 .
O3 C7 O4 Cd2 163.1(4) . .
C2 C7 O4 Cd2 -17.8(7) . .
O3 C7 O4 Cd1 9.8(5) . .
C2 C7 O4 Cd1 -171.1(4) . .
O7 Cd2 O4 C7 -127.2(5) 7_557 .
O5 Cd2 O4 C7 -41.4(4) . .
N2 Cd2 O4 C7 128.5(5) . .
O12 Cd2 O4 C7 38.5(5) . .
O9 Cd2 O4 C7 -171.0(5) . .
O7 Cd2 O4 Cd1 10.5(3) 7_557 .
O5 Cd2 O4 Cd1 96.3(3) . .
N2 Cd2 O4 Cd1 -93.8(3) . .
O12 Cd2 O4 Cd1 176.2(2) . .
O9 Cd2 O4 Cd1 -33.3(7) . .
O3 Cd1 O4 C7 -5.7(3) . .
N1 Cd1 O4 C7 -110.5(3) . .
O6 Cd1 O4 C7 159.3(3) 7_557 .
O5 Cd1 O4 C7 104.1(3) 7_557 .
O1 Cd1 O4 C7 25.4(4) 6_556 .
O2 Cd1 O4 C7 -139.8(8) 6_556 .
C8 Cd1 O4 C7 132.0(3) 7_557 .
O3 Cd1 O4 Cd2 -153.2(3) . .
N1 Cd1 O4 Cd2 102.0(3) . .
O6 Cd1 O4 Cd2 11.9(3) 7_557 .
O5 Cd1 O4 Cd2 -43.4(3) 7_557 .
O1 Cd1 O4 Cd2 -122.1(3) 6_556 .
O2 Cd1 O4 Cd2 72.7(9) 6_556 .
C8 Cd1 O4 Cd2 -15.5(3) 7_557 .
O6 C8 O5 Cd2 -178.5(4) . .
C3 C8 O5 Cd2 6.4(9) . .
Cd1 C8 O5 Cd2 -175.2(6) 7_557 .
O6 C8 O5 Cd1 -3.3(5) . 7_557
C3 C8 O5 Cd1 -178.4(4) . 7_557
O7 Cd2 O5 C8 127.9(6) 7_557 .
N2 Cd2 O5 C8 -10.3(12) . .
O4 Cd2 O5 C8 39.9(6) . .
O12 Cd2 O5 C8 -73.7(6) . .
O9 Cd2 O5 C8 -152.5(6) . .
O7 Cd2 O5 Cd1 -46.3(2) 7_557 7_557
N2 Cd2 O5 Cd1 175.5(7) . 7_557
O4 Cd2 O5 Cd1 -134.3(2) . 7_557
O12 Cd2 O5 Cd1 112.1(2) . 7_557
O9 Cd2 O5 Cd1 33.3(2) . 7_557
O5 C8 O6 Cd1 3.3(5) . 7_557
C3 C8 O6 Cd1 178.6(4) . 7_557
O8 C9 O7 Cd2 13.8(9) . 7_557
C4 C9 O7 Cd2 -165.2(4) . 7_557
C13 C14 N1 C10 -1.1(9) . .
C13 C14 N1 Cd1 179.5(5) . .
C11 C10 N1 C14 0.9(9) . .
C11 C10 N1 Cd1 -179.6(5) . .
O3 Cd1 N1 C14 159.4(4) . .
O6 Cd1 N1 C14 -62.5(5) 7_557 .
O5 Cd1 N1 C14 -64.2(5) 7_557 .
O1 Cd1 N1 C14 66.5(5) 6_556 .
O2 Cd1 N1 C14 27.2(4) 6_556 .
O4 Cd1 N1 C14 -148.3(5) . .
C8 Cd1 N1 C14 -64.1(5) 7_557 .
O3 Cd1 N1 C10 -20.0(5) . .
O6 Cd1 N1 C10 118.1(5) 7_557 .
O5 Cd1 N1 C10 116.4(5) 7_557 .
O1 Cd1 N1 C10 -112.9(5) 6_556 .
O2 Cd1 N1 C10 -152.2(5) 6_556 .
O4 Cd1 N1 C10 32.3(5) . .
C8 Cd1 N1 C10 116.5(5) 7_557 .
C20 C21 N2 C17 -0.3(15) . .
C20 C21 N2 Cd2 179.9(8) . .
C18 C17 N2 C21 1.1(12) . .
C18 C17 N2 Cd2 -179.2(6) . .
O7 Cd2 N2 C21 139.2(7) 7_557 .
O5 Cd2 N2 C21 -84.1(10) . .
O4 Cd2 N2 C21 -133.9(7) . .
O12 Cd2 N2 C21 -21.4(7) . .
O9 Cd2 N2 C21 59.7(7) . .
O7 Cd2 N2 C17 -40.5(6) 7_557 .
O5 Cd2 N2 C17 96.2(9) . .
O4 Cd2 N2 C17 46.3(5) . .
O12 Cd2 N2 C17 158.8(6) . .
O9 Cd2 N2 C17 -120.1(6) . .
